data_4500912
loop_
_publ_author_name
'Ma, Jie'
'Jiang, Fei-Long'
'Chen, Lian'
'Wu, Ming-Yan'
'Zhang, Shu-Quan'
'Han, Dong'
'Feng, Rui'
'Hong, Mao-Chun'

_publ_section_title
;
 Construction of 5-Aminodiacetic Isophthalate Based Nickel(II) Complexes
 with Diverse Topologies through Modulating the Auxiliary Ligands
;
_journal_issue 7
_journal_name_full 'Crystal Growth &amp; Design'
_journal_page_first 3273
_journal_paper_doi 10.1021/cg200511q
_journal_volume 11
_journal_year 2011
_chemical_formula_moiety 'C22 H16 N3 Ni1.50 O14.50'
_chemical_formula_sum 'C22 H16 N3 Ni1.5 O14.5'
_chemical_formula_weight 642.44
_chemical_name_systematic
; 
 ? 
;
_space_group_IT_number 15
_symmetry_cell_setting monoclinic
_symmetry_space_group_name_Hall '-C 2yc'
_symmetry_space_group_name_H-M 'C 1 2/c 1'
_atom_sites_solution_hydrogens geom
_atom_sites_solution_primary direct
_atom_sites_solution_secondary difmap
_audit_creation_method SHELXL-97
_cell_angle_alpha 90.00
_cell_angle_beta 93.104(4)
_cell_angle_gamma 90.00
_cell_formula_units_Z 8
_cell_length_a 15.3745(10)
_cell_length_b 20.4521(14)
_cell_length_c 18.0331(13)
_cell_measurement_reflns_used 6352
_cell_measurement_temperature 293
_cell_measurement_theta_max 27.4835
_cell_measurement_theta_min 3.0136
_cell_volume 5662.0(7)
_computing_cell_refinement CrystalClear
_computing_data_collection 'CrystalClear (Rigaku, 2000)'
_computing_data_reduction CrystalClear
_computing_molecular_graphics 'SHELXL-97 (Sheldrick, 1997)'
_computing_publication_material 'SHELXL-97 (Sheldrick, 1997)'
_computing_structure_refinement 'SHELXL-97 (Sheldrick, 1997)'
_computing_structure_solution 'SHELXS-97 (Sheldrick, 1990)'
_diffrn_ambient_temperature 293
_diffrn_measured_fraction_theta_full 0.997
_diffrn_measured_fraction_theta_max 0.997
_diffrn_measurement_device_type 'Rigaku Mercury CCD area-detector'
_diffrn_measurement_method \w
_diffrn_radiation_monochromator graphite
_diffrn_radiation_source 'fine-focus sealed tube'
_diffrn_radiation_type MoK\a
_diffrn_radiation_wavelength 0.71073
_diffrn_reflns_av_R_equivalents 0.0328
_diffrn_reflns_av_sigmaI/netI 0.0339
_diffrn_reflns_limit_h_max 19
_diffrn_reflns_limit_h_min -19
_diffrn_reflns_limit_k_max 26
_diffrn_reflns_limit_k_min -26
_diffrn_reflns_limit_l_max 22
_diffrn_reflns_limit_l_min -23
_diffrn_reflns_number 21693
_diffrn_reflns_theta_full 27.48
_diffrn_reflns_theta_max 27.48
_diffrn_reflns_theta_min 2.05
_exptl_absorpt_coefficient_mu 1.081
_exptl_absorpt_correction_T_max 1.0000
_exptl_absorpt_correction_T_min 0.8142
_exptl_absorpt_correction_type multi-scan
_exptl_crystal_colour 'pale green'
_exptl_crystal_density_diffrn 1.507
_exptl_crystal_density_method 'not measured'
_exptl_crystal_description prism
_exptl_crystal_F_000 2616
_exptl_crystal_size_max 0.32
_exptl_crystal_size_mid 0.15
_exptl_crystal_size_min 0.12
_refine_diff_density_max 0.973
_refine_diff_density_min -0.606
_refine_diff_density_rms 0.106
_refine_ls_extinction_method none
_refine_ls_goodness_of_fit_ref 1.078
_refine_ls_hydrogen_treatment constr
_refine_ls_matrix_type full
_refine_ls_number_parameters 363
_refine_ls_number_reflns 6484
_refine_ls_number_restraints 0
_refine_ls_restrained_S_all 1.078
_refine_ls_R_factor_all 0.0788
_refine_ls_R_factor_gt 0.0661
_refine_ls_shift/su_max 0.000
_refine_ls_shift/su_mean 0.000
_refine_ls_structure_factor_coef Fsqd
_refine_ls_weighting_details 'calc w=1/[\s^2^(Fo^2^)+(0.1190P)^2^+13.0026P] where P=(Fo^2^+2Fc^2^)/3'
_refine_ls_weighting_scheme calc
_refine_ls_wR_factor_gt 0.1985
_refine_ls_wR_factor_ref 0.2117
_reflns_number_gt 5307
_reflns_number_total 6484
_reflns_threshold_expression >2sigma(I)
_cod_data_source_file cg200511q_si_003.cif
_cod_data_source_block
;
;
_cod_depositor_comments
;
The following automatic conversions were performed:

'_exptl_absorpt_correction_type' value 'Multi-scan' changed to
'multi-scan' according to
/home/saulius/struct/CIF-dictionaries/cif_core.dic dictionary named
'cif_core.dic' version 2.4.1 from 2010-06-29.

Automatic conversion script
Id: cif_fix_values 1715 2011-07-08 13:25:40Z adriana 
;
_cod_original_sg_symbol_H-M C2/C
_cod_original_formula_sum 'C22 H16 N3 Ni1.50 O14.50'
_cod_database_code 4500912

loop_
_symmetry_equiv_pos_as_xyz
'x, y, z'
'-x, y, -z+1/2'
'x+1/2, y+1/2, z'
'-x+1/2, y+1/2, -z+1/2'
'-x, -y, -z'
'x, -y, z-1/2'
'-x+1/2, -y+1/2, -z'
'x+1/2, -y+1/2, z-1/2'

loop_
_atom_site_label
_atom_site_type_symbol
_atom_site_fract_x
_atom_site_fract_y
_atom_site_fract_z
_atom_site_U_iso_or_equiv
_atom_site_adp_type
_atom_site_occupancy
_atom_site_symmetry_multiplicity
_atom_site_calc_flag
_atom_site_refinement_flags
_atom_site_disorder_assembly
_atom_site_disorder_group
Ni1 Ni 0.75631(3) 0.48080(3) 0.21057(3) 0.03902(18) Uani 1 1 d . . .
O1 O 0.72287(19) 0.57520(16) 0.23835(18) 0.0527(7) Uani 1 1 d . . .
C1 C 0.8978(2) 0.50124(19) 0.1039(2) 0.0355(7) Uani 1 1 d . . .
Ni2 Ni 0.5000 0.5000 0.0000 0.0392(2) Uani 1 2 d S . .
O2 O 0.7786(3) 0.6748(2) 0.2490(3) 0.0887(14) Uani 1 1 d . . .
C2 C 0.9819(2) 0.5000(2) 0.1381(2) 0.0376(8) Uani 1 1 d . . .
H2 H 0.9955 0.5276 0.1795 0.045 Uiso 1 1 calc R . .
O3 O 0.66604(18) 0.48253(14) 0.12424(17) 0.0441(6) Uani 1 1 d . . .
C3 C 1.0455(2) 0.4589(2) 0.1122(2) 0.0414(8) Uani 1 1 d . . .
O4 O 0.62435(17) 0.53650(15) 0.02182(16) 0.0452(6) Uani 1 1 d . . .
C4 C 1.0270(2) 0.4184(2) 0.0517(2) 0.0412(8) Uani 1 1 d . . .
H4 H 1.0705 0.3904 0.0338 0.049 Uiso 1 1 calc R . .
O5 O 1.14218(18) 0.48500(15) 0.21325(16) 0.0443(7) Uani 1 1 d . . .
N2 N 0.7954(2) 0.38630(16) 0.17862(19) 0.0422(7) Uani 1 1 d . . .
C5 C 0.9436(2) 0.4197(2) 0.0178(2) 0.0399(8) Uani 1 1 d . . .
O6 O 1.1947(2) 0.4302(3) 0.1191(2) 0.0895(15) Uani 1 1 d . . .
C6 C 0.8796(2) 0.4605(2) 0.0439(2) 0.0395(8) Uani 1 1 d . . .
H6 H 0.8229 0.4604 0.0203 0.047 Uiso 1 1 calc R . .
O7 O 0.9827(2) 0.33968(17) -0.06865(19) 0.0627(9) Uani 1 1 d . . .
C7 C 1.1350(3) 0.4581(2) 0.1509(2) 0.0473(10) Uani 1 1 d . . .
O8 O 0.8530(2) 0.3864(3) -0.0856(3) 0.0952(16) Uani 1 1 d . . .
N1 N 0.82908(19) 0.54032(16) 0.13294(17) 0.0370(7) Uani 1 1 d . . .
C8 C 0.9216(3) 0.3787(2) -0.0490(2) 0.0505(10) Uani 1 1 d . . .
O9 O 0.6712(2) 0.4421(2) 0.2849(2) 0.0648(9) Uani 1 1 d . . .
N3 N 0.9486(2) 0.08878(17) 0.0333(2) 0.0453(8) Uani 1 1 d . . .
C9 C 0.7624(2) 0.5626(2) 0.0754(2) 0.0396(8) Uani 1 1 d . . .
H9A H 0.7874 0.5596 0.0260 0.047 Uiso 1 1 calc R . .
H9B H 0.7489 0.6091 0.0844 0.047 Uiso 1 1 calc R . .
O10 O 0.4907(2) 0.46452(17) 0.10949(19) 0.0565(8) Uani 1 1 d . . .
C10 C 0.6778(2) 0.52359(17) 0.0736(2) 0.0359(8) Uani 1 1 d . . .
C11 C 0.8560(2) 0.5962(2) 0.1809(2) 0.0428(8) Uani 1 1 d . . .
H11A H 0.8737 0.6333 0.1498 0.051 Uiso 1 1 calc R . .
H11B H 0.9065 0.5836 0.2142 0.051 Uiso 1 1 calc R . .
O12' O 0.5384(15) 0.3623(11) 0.2077(13) 0.191(11) Uiso 0.45(2) 1 d P A 2
C12 C 0.7806(3) 0.6171(2) 0.2273(3) 0.0535(10) Uani 1 1 d . . .
O12 O 0.4611(14) 0.3373(10) 0.1538(12) 0.206(10) Uiso 0.55(2) 1 d P A 1
C13 C 0.8780(3) 0.3655(2) 0.1908(2) 0.0461(9) Uani 1 1 d . . .
H13 H 0.9166 0.3917 0.2210 0.055 Uiso 1 1 calc R . .
O15 O 0.5426(9) 0.5430(8) 0.2579(10) 0.156(5) Uiso 0.50 1 d P . 1
C14 C 0.7416(3) 0.3466(2) 0.1387(3) 0.0503(10) Uani 1 1 d . . .
H14 H 0.6827 0.3597 0.1297 0.060 Uiso 1 1 calc R . .
O13' O 0.5635(9) 0.6482(7) 0.2184(7) 0.137(6) Uiso 0.540(15) 1 d P B 2
C15 C 0.9095(3) 0.3090(2) 0.1623(3) 0.0495(10) Uani 1 1 d . . .
H15 H 0.9690 0.2975 0.1712 0.059 Uiso 1 1 calc R . .
O13 O 0.6035(10) 0.7124(8) 0.1946(8) 0.136(7) Uiso 0.460(15) 1 d P B 1
C16 C 0.7677(3) 0.2879(2) 0.1101(3) 0.0554(11) Uani 1 1 d . . .
H16 H 0.7267 0.2607 0.0836 0.066 Uiso 1 1 calc R . .
O14 O 0.6803(14) 0.7746(10) 0.1054(11) 0.243(11) Uiso 0.624(18) 1 d P C 1
C17 C 0.8539(3) 0.2684(2) 0.1200(3) 0.0473(9) Uani 1 1 d . . .
O14' O 0.827(2) 0.7657(16) 0.0597(18) 0.235(17) Uiso 0.376(18) 1 d P C 2
C18 C 0.8860(3) 0.2065(2) 0.0882(3) 0.0488(9) Uani 1 1 d . . .
C19 C 0.9628(3) 0.2041(2) 0.0506(3) 0.0587(12) Uani 1 1 d . . .
H19 H 0.9950 0.2428 0.0429 0.070 Uiso 1 1 calc R . .
C20 C 0.8415(3) 0.1478(2) 0.0966(3) 0.0543(11) Uani 1 1 d . . .
H20 H 0.7885 0.1471 0.1215 0.065 Uiso 1 1 calc R . .
C21 C 0.9913(3) 0.1450(2) 0.0249(3) 0.0581(12) Uani 1 1 d . . .
H21 H 1.0440 0.1441 -0.0002 0.070 Uiso 1 1 calc R . .
C22 C 0.8740(2) 0.09185(16) 0.06918(19) 0.0529(10) Uani 1 1 d . . .
H22 H 0.8424 0.0525 0.0755 0.063 Uiso 1 1 calc R . .
O11 O 0.9353(2) 0.27699(16) -0.19451(19) 0.0908(13) Uiso 1 1 d R . .
H7 H 0.9598 0.3068 -0.0920 0.109 Uiso 1 1 d R . .

loop_
_atom_site_aniso_label
_atom_site_aniso_U_11
_atom_site_aniso_U_22
_atom_site_aniso_U_33
_atom_site_aniso_U_23
_atom_site_aniso_U_13
_atom_site_aniso_U_12
Ni1 0.0260(3) 0.0529(3) 0.0376(3) 0.0000(2) -0.0043(2) -0.00159(18)
O1 0.0368(15) 0.0620(19) 0.0598(18) -0.0107(15) 0.0071(13) 0.0029(13)
C1 0.0282(17) 0.0473(19) 0.0307(17) 0.0021(14) -0.0013(14) -0.0003(14)
Ni2 0.0281(4) 0.0443(4) 0.0442(4) 0.0037(3) -0.0082(3) 0.0032(3)
O2 0.092(3) 0.071(3) 0.106(3) -0.039(2) 0.030(3) -0.006(2)
C2 0.0280(17) 0.056(2) 0.0286(17) -0.0018(15) -0.0039(14) -0.0001(15)
O3 0.0323(14) 0.0494(15) 0.0490(16) 0.0059(12) -0.0127(12) -0.0021(11)
C3 0.0327(18) 0.057(2) 0.0342(18) -0.0002(16) 0.0009(15) 0.0024(16)
O4 0.0296(13) 0.0548(16) 0.0495(16) 0.0008(13) -0.0125(12) 0.0007(11)
C4 0.0363(19) 0.052(2) 0.0354(18) -0.0018(16) 0.0035(15) 0.0005(16)
O5 0.0307(14) 0.0668(18) 0.0346(14) -0.0027(12) -0.0066(11) 0.0053(12)
N2 0.0369(16) 0.0432(17) 0.0458(18) 0.0021(14) -0.0040(14) 0.0016(13)
C5 0.0389(19) 0.050(2) 0.0309(17) -0.0025(15) 0.0014(15) -0.0026(15)
O6 0.0429(18) 0.163(4) 0.062(2) -0.044(3) -0.0073(16) 0.037(2)
C6 0.0321(18) 0.052(2) 0.0342(18) -0.0028(16) -0.0029(14) -0.0036(15)
O7 0.066(2) 0.0622(19) 0.060(2) -0.0200(16) 0.0010(16) 0.0066(16)
C7 0.0331(19) 0.074(3) 0.0343(19) -0.0025(19) -0.0014(15) 0.0101(18)
O8 0.048(2) 0.147(4) 0.089(3) -0.067(3) -0.017(2) 0.005(2)
N1 0.0289(14) 0.0467(17) 0.0348(15) -0.0053(13) -0.0051(12) -0.0001(12)
C8 0.043(2) 0.062(3) 0.047(2) -0.015(2) 0.0041(18) -0.0081(18)
O9 0.0385(16) 0.093(3) 0.063(2) 0.0037(19) 0.0068(15) -0.0127(16)
N3 0.0377(17) 0.0440(17) 0.054(2) 0.0015(15) 0.0004(15) 0.0018(13)
C9 0.0299(17) 0.047(2) 0.0407(19) -0.0010(16) -0.0048(15) 0.0020(15)
O10 0.0449(17) 0.070(2) 0.0537(18) 0.0143(16) -0.0092(14) -0.0064(14)
C10 0.0271(17) 0.0389(18) 0.0406(19) -0.0095(15) -0.0079(14) 0.0084(13)
C11 0.0317(18) 0.048(2) 0.048(2) -0.0088(17) -0.0028(16) -0.0026(15)
C12 0.051(2) 0.057(3) 0.054(2) -0.015(2) 0.005(2) 0.003(2)
C13 0.0345(19) 0.051(2) 0.052(2) 0.0019(18) -0.0085(17) -0.0005(16)
C14 0.036(2) 0.052(2) 0.063(3) -0.004(2) -0.0064(18) 0.0001(17)
C15 0.036(2) 0.051(2) 0.060(3) 0.006(2) -0.0055(18) 0.0029(16)
C16 0.040(2) 0.055(2) 0.071(3) -0.008(2) -0.006(2) -0.0005(18)
C17 0.046(2) 0.044(2) 0.052(2) 0.0054(18) 0.0032(18) 0.0026(16)
C18 0.042(2) 0.050(2) 0.054(2) 0.0030(19) -0.0008(18) 0.0028(17)
C19 0.049(2) 0.046(2) 0.081(3) 0.007(2) 0.012(2) 0.0000(18)
C20 0.045(2) 0.059(3) 0.060(3) -0.005(2) 0.007(2) -0.0025(19)
C21 0.044(2) 0.052(2) 0.079(3) 0.009(2) 0.016(2) 0.0035(18)
C22 0.040(2) 0.051(2) 0.068(3) -0.006(2) 0.001(2) -0.0059(18)

loop_
_atom_type_symbol
_atom_type_description
_atom_type_scat_dispersion_real
_atom_type_scat_dispersion_imag
_atom_type_scat_source
C C 0.0033 0.0016 'International Tables Vol C Tables 4.2.6.8 and 6.1.1.4'
H H 0.0000 0.0000 'International Tables Vol C Tables 4.2.6.8 and 6.1.1.4'
N N 0.0061 0.0033 'International Tables Vol C Tables 4.2.6.8 and 6.1.1.4'
O O 0.0106 0.0060 'International Tables Vol C Tables 4.2.6.8 and 6.1.1.4'
Ni Ni 0.3393 1.1124 'International Tables Vol C Tables 4.2.6.8 and 6.1.1.4'

loop_
_geom_angle_atom_site_label_1
_geom_angle_atom_site_label_2
_geom_angle_atom_site_label_3
_geom_angle
_geom_angle_site_symmetry_1
_geom_angle_site_symmetry_3
O5 Ni1 O3 171.93(12) 2_755 .
O5 Ni1 O1 89.35(13) 2_755 .
O3 Ni1 O1 90.06(12) . .
O5 Ni1 O9 93.88(12) 2_755 .
O3 Ni1 O9 94.18(13) . .
O1 Ni1 O9 91.47(15) . .
O5 Ni1 N2 90.21(13) 2_755 .
O3 Ni1 N2 89.97(12) . .
O1 Ni1 N2 177.04(13) . .
O9 Ni1 N2 91.48(15) . .
O5 Ni1 N1 90.48(11) 2_755 .
O3 Ni1 N1 81.54(11) . .
O1 Ni1 N1 77.27(12) . .
O9 Ni1 N1 167.89(14) . .
N2 Ni1 N1 99.81(12) . .
C12 O1 Ni1 114.3(3) . .
C6 C1 C2 118.5(3) . .
C6 C1 N1 119.7(3) . .
C2 C1 N1 121.7(3) . .
O4 Ni2 O4 180.000(1) . 5_665
O4 Ni2 N3 89.52(13) . 3_455
O4 Ni2 N3 90.48(13) 5_665 3_455
O4 Ni2 N3 90.48(13) . 7_655
O4 Ni2 N3 89.52(13) 5_665 7_655
N3 Ni2 N3 180.00(19) 3_455 7_655
O4 Ni2 O10 86.87(12) . 5_665
O4 Ni2 O10 93.13(12) 5_665 5_665
N3 Ni2 O10 90.93(14) 3_455 5_665
N3 Ni2 O10 89.07(14) 7_655 5_665
O4 Ni2 O10 93.13(12) . .
O4 Ni2 O10 86.87(12) 5_665 .
N3 Ni2 O10 89.07(14) 3_455 .
N3 Ni2 O10 90.93(14) 7_655 .
O10 Ni2 O10 180.00(18) 5_665 .
C3 C2 C1 120.8(4) . .
C10 O3 Ni1 116.6(2) . .
C4 C3 C2 120.5(4) . .
C4 C3 C7 120.0(4) . .
C2 C3 C7 119.5(4) . .
C10 O4 Ni2 129.4(3) . .
C3 C4 C5 118.7(4) . .
C7 O5 Ni1 128.2(3) . 2_755
C14 N2 C13 116.5(4) . .
C14 N2 Ni1 121.6(3) . .
C13 N2 Ni1 121.6(3) . .
C4 C5 C6 120.9(4) . .
C4 C5 C8 120.6(4) . .
C6 C5 C8 118.5(4) . .
C1 C6 C5 120.7(3) . .
O6 C7 O5 125.7(4) . .
O6 C7 C3 117.9(4) . .
O5 C7 C3 116.4(3) . .
C1 N1 C11 116.9(3) . .
C1 N1 C9 113.9(3) . .
C11 N1 C9 109.4(3) . .
C1 N1 Ni1 109.3(2) . .
C11 N1 Ni1 101.0(2) . .
C9 N1 Ni1 104.9(2) . .
O8 C8 O7 123.2(4) . .
O8 C8 C5 121.0(4) . .
O7 C8 C5 115.5(4) . .
C21 N3 C22 116.8(4) . .
C21 N3 Ni2 121.4(3) . 3_545
C22 N3 Ni2 121.7(3) . 3_545
N1 C9 C10 114.1(3) . .
O4 C10 O3 124.9(4) . .
O4 C10 C9 115.8(3) . .
O3 C10 C9 119.3(3) . .
N1 C11 C12 109.9(3) . .
O2 C12 O1 124.6(4) . .
O2 C12 C11 118.1(4) . .
O1 C12 C11 117.3(4) . .
N2 C13 C15 123.9(4) . .
N2 C14 C16 123.1(4) . .
C13 C15 C17 119.4(4) . .
C14 C16 C17 119.9(4) . .
C16 C17 C15 117.1(4) . .
C16 C17 C18 122.1(4) . .
C15 C17 C18 120.8(4) . .
C19 C18 C20 117.2(4) . .
C19 C18 C17 121.7(4) . .
C20 C18 C17 121.0(4) . .
C21 C19 C18 119.3(4) . .
C22 C20 C18 119.6(4) . .
N3 C21 C19 123.4(4) . .
N3 C22 C20 123.7(4) . .

loop_
_geom_bond_atom_site_label_1
_geom_bond_atom_site_label_2
_geom_bond_distance
_geom_bond_site_symmetry_2
Ni1 O5 2.024(3) 2_755
Ni1 O3 2.029(3) .
Ni1 O1 2.067(3) .
Ni1 O9 2.080(3) .
Ni1 N2 2.113(3) .
Ni1 N1 2.205(3) .
O1 C12 1.258(6) .
C1 C6 1.381(5) .
C1 C2 1.402(5) .
C1 N1 1.446(5) .
Ni2 O4 2.070(3) .
Ni2 O4 2.070(3) 5_665
Ni2 N3 2.082(3) 3_455
Ni2 N3 2.082(3) 7_655
Ni2 O10 2.116(3) 5_665
Ni2 O10 2.116(3) .
O2 C12 1.243(6) .
C2 C3 1.390(5) .
O3 C10 1.261(5) .
C3 C4 1.388(6) .
C3 C7 1.508(6) .
O4 C10 1.238(5) .
C4 C5 1.391(6) .
O5 C7 1.251(5) .
O5 Ni1 2.024(3) 2_755
N2 C14 1.340(5) .
N2 C13 1.345(5) .
C5 C6 1.393(5) .
C5 C8 1.490(5) .
O6 C7 1.247(5) .
O7 C8 1.297(5) .
O8 C8 1.224(6) .
N1 C11 1.480(5) .
N1 C9 1.490(5) .
N3 C21 1.337(6) .
N3 C22 1.348(5) .
N3 Ni2 2.082(3) 3_545
C9 C10 1.524(5) .
C11 C12 1.527(6) .
C13 C15 1.365(6) .
O15 O15 1.33(3) 2_655
C14 C16 1.375(6) .
C15 C17 1.389(6) .
C16 C17 1.386(6) .
C17 C18 1.487(6) .
C18 C19 1.393(6) .
C18 C20 1.394(6) .
C19 C21 1.374(7) .
C20 C22 1.353(6) .
